data_4329459
loop_
_publ_author_name
'Oliver Kluge'
'Harald Krautscheid'

_publ_section_title
;
 Trialkylphosphine-Stabilized Copper(I) Gallium(III) Phenylchalcogenolate
 Complexes: Crystal Structures and Generation of Ternary Semiconductors by
 Thermolysis
;
_journal_name_full 'Inorganic Chemistry'
_journal_page_first 6655
_journal_page_last 6666
_journal_paper_doi 10.1021/ic300278v
_journal_volume 51
_journal_year 2012
_chemical_formula_moiety 'C44 H75 Cu2 Ga P2 S3'
_chemical_formula_sum 'C44 H75 Cu2 Ga P2 S3'
_chemical_formula_weight 958.96
_chemical_name_systematic
;
 tris(\m~2~-phenylsulfido)-bis(tritertbutylphosphine)-dimethyl-di-copper-gallium
;
_space_group_IT_number 14
_symmetry_cell_setting monoclinic
_symmetry_Int_Tables_number 14
_symmetry_space_group_name_Hall '-P 2ybc'
_symmetry_space_group_name_H-M 'P 1 21/c 1'
_atom_sites_solution_hydrogens geom
_atom_sites_solution_primary direct
_atom_sites_solution_secondary difmap
_audit_creation_method SHELXL-97
_cell_angle_alpha 90.00
_cell_angle_beta 109.828(4)
_cell_angle_gamma 90.00
_cell_formula_units_Z 4
_cell_length_a 18.7165(9)
_cell_length_b 11.7912(7)
_cell_length_c 23.0106(11)
_cell_measurement_reflns_used 18258
_cell_measurement_temperature 180(2)
_cell_measurement_theta_max 28.31
_cell_measurement_theta_min 1.88
_cell_volume 4777.1(4)
_computing_cell_refinement 'STOE X-AREA'
_computing_data_collection 'STOE X-AREA'
_computing_data_reduction 'STOE X-RED'
_computing_structure_refinement 'SHELXL-97 (Sheldrick, 1997)'
_computing_structure_solution SIR-92
_diffrn_ambient_temperature 180(2)
_diffrn_detector 'image plate (34 cm diameter / schwenk)'
_diffrn_detector_area_resol_mean 6.67
_diffrn_detector_type STOE
_diffrn_measured_fraction_theta_full 0.997
_diffrn_measured_fraction_theta_max 0.997
_diffrn_measurement_details ' 150 frames, detector distance = 110 mm'
_diffrn_measurement_device '2-circle goniometer'
_diffrn_measurement_device_type 'STOE IPDS 2T'
_diffrn_measurement_method 'rotation method'
_diffrn_radiation_collimation '0.5 mm diameter, multiple pinhole'
_diffrn_radiation_monochromator 'plane graphite'
_diffrn_radiation_polarisn_norm 0
_diffrn_radiation_type 'Mo K\a'
_diffrn_radiation_wavelength 0.71073
_diffrn_reflns_av_R_equivalents 0.0584
_diffrn_reflns_av_sigmaI/netI 0.0689
_diffrn_reflns_limit_h_max 23
_diffrn_reflns_limit_h_min -23
_diffrn_reflns_limit_k_max 14
_diffrn_reflns_limit_k_min -13
_diffrn_reflns_limit_l_max 28
_diffrn_reflns_limit_l_min -24
_diffrn_reflns_number 27456
_diffrn_reflns_theta_full 26.00
_diffrn_reflns_theta_max 26.00
_diffrn_reflns_theta_min 1.97
_diffrn_source 'sealed X-ray tube, 12 x 0.4 mm long-fine focus'
_diffrn_source_current 40
_diffrn_source_power 2.00
_diffrn_source_voltage 50
_exptl_absorpt_coefficient_mu 1.669
_exptl_absorpt_correction_T_max 0.8607
_exptl_absorpt_correction_T_min 0.7050
_exptl_absorpt_correction_type integration
_exptl_absorpt_process_details 'STOE X-RED'
_exptl_crystal_colour colourless
_exptl_crystal_density_diffrn 1.333
_exptl_crystal_description block
_exptl_crystal_F_000 2024
_exptl_crystal_size_max 0.3
_exptl_crystal_size_mid 0.2
_exptl_crystal_size_min 0.1
_refine_diff_density_max 0.351
_refine_diff_density_min -0.403
_refine_diff_density_rms 0.065
_refine_ls_extinction_method none
_refine_ls_goodness_of_fit_ref 0.904
_refine_ls_hydrogen_treatment constr
_refine_ls_matrix_type full
_refine_ls_number_parameters 489
_refine_ls_number_reflns 9373
_refine_ls_number_restraints 0
_refine_ls_restrained_S_all 0.904
_refine_ls_R_factor_all 0.0702
_refine_ls_R_factor_gt 0.0372
_refine_ls_shift/su_max 0.002
_refine_ls_shift/su_mean 0.000
_refine_ls_structure_factor_coef Fsqd
_refine_ls_weighting_details 'calc w=1/[\s^2^(Fo^2^)+(0.0232P)^2^+0.0000P] where P=(Fo^2^+2Fc^2^)/3'
_refine_ls_weighting_scheme calc
_refine_ls_wR_factor_gt 0.0586
_refine_ls_wR_factor_ref 0.0646
_reflns_number_gt 6450
_reflns_number_total 9373
_reflns_threshold_expression >2sigma(I)
_cod_data_source_file ic300278v_si_002_07.cif
_cod_data_source_block 07
_cod_original_sg_symbol_H-M 'P 21/c'
_cod_database_code 4329459

loop_
_symmetry_equiv_pos_as_xyz
'x, y, z'
'-x, y+1/2, -z+1/2'
'-x, -y, -z'
'x, -y-1/2, z-1/2'

loop_
_atom_site_label
_atom_site_type_symbol
_atom_site_fract_x
_atom_site_fract_y
_atom_site_fract_z
_atom_site_U_iso_or_equiv
_atom_site_adp_type
_atom_site_occupancy
_atom_site_symmetry_multiplicity
_atom_site_calc_flag
_atom_site_refinement_flags
Cu1 Cu 0.269078(18) 0.51814(3) 0.582532(17) 0.02383(9) Uani 1 1 d .
Cu2 Cu 0.20263(2) 0.76893(3) 0.466730(18) 0.02567(9) Uani 1 1 d .
Ga1 Ga 0.246624(16) 0.81789(3) 0.646613(16) 0.02596(8) Uani 1 1 d .
S1 S 0.20991(4) 0.62547(7) 0.63827(4) 0.02483(16) Uani 1 1 d .
S2 S 0.26972(4) 0.87408(7) 0.55561(4) 0.02737(17) Uani 1 1 d .
S3 S 0.21467(4) 0.57910(7) 0.48474(4) 0.02582(16) Uani 1 1 d .
P1 P 0.34583(4) 0.37802(7) 0.63406(4) 0.02317(16) Uani 1 1 d .
P2 P 0.14230(4) 0.87301(7) 0.38188(4) 0.02600(17) Uani 1 1 d .
C1 C 0.34434(17) 0.8260(3) 0.71542(16) 0.0391(8) Uani 1 1 d .
H1A H 0.3640 0.9018 0.7186 0.059 Uiso 1 1 calc R
H1B H 0.3798 0.7743 0.7078 0.059 Uiso 1 1 calc R
H1C H 0.3367 0.8059 0.7533 0.059 Uiso 1 1 calc R
C2 C 0.15848(17) 0.9098(3) 0.64803(19) 0.0426(9) Uani 1 1 d .
H2A H 0.1729 0.9552 0.6848 0.064 Uiso 1 1 calc R
H2B H 0.1175 0.8603 0.6476 0.064 Uiso 1 1 calc R
H2C H 0.1424 0.9582 0.6124 0.064 Uiso 1 1 calc R
C3 C 0.11068(14) 0.6228(3) 0.59559(14) 0.0237(6) Uani 1 1 d .
C4 C 0.06631(16) 0.5437(3) 0.61258(15) 0.0327(8) Uani 1 1 d .
H4 H 0.0889 0.4936 0.6448 0.039 Uiso 1 1 calc R
C5 C -0.01114(17) 0.5391(3) 0.58192(17) 0.0403(9) Uani 1 1 d .
H5 H -0.0402 0.4853 0.5934 0.048 Uiso 1 1 calc R
C6 C -0.04543(16) 0.6130(3) 0.53481(16) 0.0366(8) Uani 1 1 d .
H6 H -0.0977 0.6097 0.5146 0.044 Uiso 1 1 calc R
C7 C -0.00245(16) 0.6919(3) 0.51748(16) 0.0363(8) Uani 1 1 d .
H7 H -0.0256 0.7423 0.4855 0.044 Uiso 1 1 calc R
C8 C 0.07545(16) 0.6964(3) 0.54777(16) 0.0319(8) Uani 1 1 d .
H8 H 0.1043 0.7496 0.5357 0.038 Uiso 1 1 calc R
C9 C 0.36716(16) 0.8472(3) 0.56610(14) 0.0260(7) Uani 1 1 d .
C10 C 0.39981(17) 0.7403(3) 0.57543(16) 0.0338(8) Uani 1 1 d .
H10 H 0.3709 0.6780 0.5785 0.041 Uiso 1 1 calc R
C11 C 0.47477(18) 0.7250(3) 0.58017(17) 0.0391(8) Uani 1 1 d .
H11 H 0.4954 0.6523 0.5856 0.047 Uiso 1 1 calc R
C12 C 0.51931(17) 0.8163(3) 0.57695(16) 0.0371(8) Uani 1 1 d .
H12 H 0.5701 0.8060 0.5812 0.045 Uiso 1 1 calc R
C13 C 0.48763(19) 0.9228(3) 0.56740(18) 0.0444(9) Uani 1 1 d .
H13 H 0.5169 0.9849 0.5645 0.053 Uiso 1 1 calc R
C14 C 0.41229(18) 0.9381(3) 0.56206(17) 0.0385(8) Uani 1 1 d .
H14 H 0.3916 1.0106 0.5556 0.046 Uiso 1 1 calc R
C15 C 0.25168(16) 0.5194(3) 0.42987(15) 0.0301(7) Uani 1 1 d .
C16 C 0.2171(2) 0.4259(3) 0.39517(18) 0.0464(9) Uani 1 1 d .
H16 H 0.1753 0.3929 0.4015 0.056 Uiso 1 1 calc R
C17 C 0.2445(3) 0.3811(4) 0.3510(2) 0.0719(13) Uani 1 1 d .
H17 H 0.2207 0.3184 0.3280 0.086 Uiso 1 1 calc R
C18 C 0.3063(3) 0.4283(5) 0.3408(2) 0.0723(14) Uani 1 1 d .
H18 H 0.3243 0.3978 0.3111 0.087 Uiso 1 1 calc R
C19 C 0.3412(2) 0.5212(4) 0.3749(2) 0.0574(11) Uani 1 1 d .
H19 H 0.3829 0.5539 0.3681 0.069 Uiso 1 1 calc R
C20 C 0.31456(18) 0.5666(3) 0.41965(17) 0.0399(8) Uani 1 1 d .
H20 H 0.3389 0.6287 0.4428 0.048 Uiso 1 1 calc R
C21 C 0.28099(16) 0.2644(3) 0.64859(15) 0.0283(7) Uani 1 1 d .
C22 C 0.20825(17) 0.2590(3) 0.59105(16) 0.0384(8) Uani 1 1 d .
H22A H 0.2215 0.2393 0.5555 0.058 Uiso 1 1 calc R
H22B H 0.1836 0.3316 0.5846 0.058 Uiso 1 1 calc R
H22C H 0.1745 0.2027 0.5973 0.058 Uiso 1 1 calc R
C23 C 0.25335(17) 0.3033(3) 0.70115(16) 0.0365(8) Uani 1 1 d .
H23A H 0.2137 0.2537 0.7034 0.055 Uiso 1 1 calc R
H23B H 0.2342 0.3794 0.6932 0.055 Uiso 1 1 calc R
H23C H 0.2949 0.3012 0.7396 0.055 Uiso 1 1 calc R
C24 C 0.31534(18) 0.1460(3) 0.66403(18) 0.0389(8) Uani 1 1 d .
H24A H 0.3616 0.1504 0.6988 0.058 Uiso 1 1 calc R
H24B H 0.3260 0.1159 0.6291 0.058 Uiso 1 1 calc R
H24C H 0.2800 0.0972 0.6739 0.058 Uiso 1 1 calc R
C25 C 0.41735(15) 0.4229(3) 0.71195(15) 0.0287(7) Uani 1 1 d .
C26 C 0.37895(17) 0.5052(3) 0.74314(16) 0.0375(8) Uani 1 1 d .
H26A H 0.4153 0.5314 0.7812 0.056 Uiso 1 1 calc R
H26B H 0.3380 0.4674 0.7515 0.056 Uiso 1 1 calc R
H26C H 0.3594 0.5687 0.7164 0.056 Uiso 1 1 calc R
C27 C 0.48152(16) 0.4909(3) 0.70098(16) 0.0363(8) Uani 1 1 d .
H27A H 0.4601 0.5501 0.6716 0.054 Uiso 1 1 calc R
H27B H 0.5114 0.4415 0.6853 0.054 Uiso 1 1 calc R
H27C H 0.5131 0.5238 0.7392 0.054 Uiso 1 1 calc R
C28 C 0.45251(16) 0.3245(3) 0.75668(15) 0.0336(7) Uani 1 1 d .
H28A H 0.4916 0.3536 0.7925 0.050 Uiso 1 1 calc R
H28B H 0.4740 0.2700 0.7364 0.050 Uiso 1 1 calc R
H28C H 0.4138 0.2889 0.7691 0.050 Uiso 1 1 calc R
C29 C 0.39946(16) 0.3137(3) 0.58476(15) 0.0300(7) Uani 1 1 d .
C30 C 0.34228(18) 0.2526(3) 0.52985(16) 0.0397(8) Uani 1 1 d .
H30A H 0.3012 0.3031 0.5093 0.060 Uiso 1 1 calc R
H30B H 0.3227 0.1873 0.5443 0.060 Uiso 1 1 calc R
H30C H 0.3670 0.2292 0.5015 0.060 Uiso 1 1 calc R
C31 C 0.46513(17) 0.2321(3) 0.61796(17) 0.0379(8) Uani 1 1 d .
H31A H 0.4462 0.1713 0.6364 0.057 Uiso 1 1 calc R
H31B H 0.5037 0.2726 0.6495 0.057 Uiso 1 1 calc R
H31C H 0.4863 0.2018 0.5886 0.057 Uiso 1 1 calc R
C32 C 0.43120(18) 0.4123(3) 0.55654(17) 0.0372(8) Uani 1 1 d .
H32A H 0.4515 0.3828 0.5265 0.056 Uiso 1 1 calc R
H32B H 0.4707 0.4502 0.5886 0.056 Uiso 1 1 calc R
H32C H 0.3912 0.4650 0.5370 0.056 Uiso 1 1 calc R
C33 C 0.0627(2) 0.7913(3) 0.32211(18) 0.0504(10) Uani 1 1 d .
C34 C 0.0336(3) 0.8429(4) 0.25638(18) 0.0661(13) Uani 1 1 d .
H34A H 0.0736 0.8415 0.2391 0.099 Uiso 1 1 calc R
H34B H 0.0179 0.9199 0.2586 0.099 Uiso 1 1 calc R
H34C H -0.0088 0.7995 0.2308 0.099 Uiso 1 1 calc R
C35 C -0.0053(2) 0.7805(4) 0.3465(2) 0.0687(14) Uani 1 1 d .
H35A H -0.0441 0.7337 0.3189 0.103 Uiso 1 1 calc R
H35B H -0.0257 0.8544 0.3489 0.103 Uiso 1 1 calc R
H35C H 0.0120 0.7466 0.3868 0.103 Uiso 1 1 calc R
C36 C 0.0893(3) 0.6708(3) 0.3185(2) 0.0625(12) Uani 1 1 d .
H36A H 0.0473 0.6256 0.2938 0.094 Uiso 1 1 calc R
H36B H 0.1093 0.6394 0.3593 0.094 Uiso 1 1 calc R
H36C H 0.1282 0.6712 0.3000 0.094 Uiso 1 1 calc R
C37 C 0.2152(2) 0.9179(4) 0.34598(18) 0.0464(10) Uani 1 1 d .
C38 C 0.1929(2) 1.0161(4) 0.30062(19) 0.0522(10) Uani 1 1 d .
H38A H 0.1841 1.0825 0.3213 0.078 Uiso 1 1 calc R
H38B H 0.1474 0.9970 0.2673 0.078 Uiso 1 1 calc R
H38C H 0.2331 1.0308 0.2846 0.078 Uiso 1 1 calc R
C39 C 0.28982(19) 0.9431(4) 0.3979(2) 0.0606(13) Uani 1 1 d .
H39A H 0.3280 0.9631 0.3804 0.091 Uiso 1 1 calc R
H39B H 0.3058 0.8771 0.4234 0.091 Uiso 1 1 calc R
H39C H 0.2826 1.0050 0.4224 0.091 Uiso 1 1 calc R
C40 C 0.2332(3) 0.8137(4) 0.3115(2) 0.0760(15) Uani 1 1 d .
H40A H 0.1899 0.7967 0.2758 0.114 Uiso 1 1 calc R
H40B H 0.2450 0.7493 0.3386 0.114 Uiso 1 1 calc R
H40C H 0.2759 0.8308 0.2989 0.114 Uiso 1 1 calc R
C41 C 0.09999(18) 1.0080(3) 0.40357(16) 0.0355(8) Uani 1 1 d .
C42 C 0.04209(19) 1.0714(3) 0.35016(17) 0.0423(9) Uani 1 1 d .
H42A H -0.0007 1.0230 0.3308 0.063 Uiso 1 1 calc R
H42B H 0.0653 1.0928 0.3204 0.063 Uiso 1 1 calc R
H42C H 0.0253 1.1382 0.3657 0.063 Uiso 1 1 calc R
C43 C 0.1639(2) 1.0920(3) 0.43674(18) 0.0467(9) Uani 1 1 d .
H43A H 0.1429 1.1552 0.4517 0.070 Uiso 1 1 calc R
H43B H 0.1877 1.1184 0.4083 0.070 Uiso 1 1 calc R
H43C H 0.2009 1.0546 0.4709 0.070 Uiso 1 1 calc R
C44 C 0.0640(2) 0.9772(4) 0.45177(18) 0.0487(10) Uani 1 1 d .
H44A H 0.0442 1.0445 0.4643 0.073 Uiso 1 1 calc R
H44B H 0.1016 0.9437 0.4870 0.073 Uiso 1 1 calc R
H44C H 0.0235 0.9241 0.4344 0.073 Uiso 1 1 calc R

loop_
_atom_site_aniso_label
_atom_site_aniso_U_11
_atom_site_aniso_U_22
_atom_site_aniso_U_33
_atom_site_aniso_U_23
_atom_site_aniso_U_13
_atom_site_aniso_U_12
Cu1 0.02318(16) 0.02284(19) 0.0237(2) 0.00080(17) 0.00564(14) 0.00228(14)
Cu2 0.02852(17) 0.0256(2) 0.0221(2) 0.00279(18) 0.00755(15) 0.00132(15)
Ga1 0.02145(14) 0.02846(19) 0.02705(19) -0.00643(17) 0.00702(13) -0.00187(14)
S1 0.0212(3) 0.0268(4) 0.0252(4) -0.0012(4) 0.0062(3) 0.0007(3)
S2 0.0284(3) 0.0263(4) 0.0249(4) -0.0009(4) 0.0058(3) 0.0010(3)
S3 0.0300(4) 0.0240(4) 0.0228(4) 0.0020(3) 0.0080(3) 0.0031(3)
P1 0.0231(3) 0.0215(4) 0.0226(4) -0.0005(4) 0.0047(3) 0.0029(3)
P2 0.0328(4) 0.0242(4) 0.0199(4) 0.0027(4) 0.0075(3) -0.0010(3)
C1 0.0355(16) 0.044(2) 0.033(2) -0.0040(18) 0.0042(14) -0.0144(15)
C2 0.0354(17) 0.039(2) 0.057(3) -0.0126(19) 0.0213(17) 0.0001(15)
C3 0.0216(12) 0.0238(16) 0.0260(17) -0.0018(14) 0.0086(12) 0.0007(12)
C4 0.0330(16) 0.034(2) 0.0302(19) 0.0097(15) 0.0089(14) -0.0019(13)
C5 0.0314(16) 0.043(2) 0.047(2) 0.0057(19) 0.0132(15) -0.0124(15)
C6 0.0248(14) 0.049(2) 0.0326(19) 0.0046(18) 0.0050(13) -0.0060(14)
C7 0.0290(15) 0.043(2) 0.032(2) 0.0081(17) 0.0043(14) 0.0044(14)
C8 0.0287(14) 0.0329(19) 0.035(2) 0.0041(16) 0.0126(14) -0.0060(13)
C9 0.0315(14) 0.0250(18) 0.0220(17) -0.0031(14) 0.0098(12) -0.0055(12)
C10 0.0324(15) 0.0298(19) 0.039(2) 0.0012(16) 0.0115(14) -0.0054(14)
C11 0.0369(17) 0.0333(19) 0.048(2) 0.0015(18) 0.0154(16) 0.0034(14)
C12 0.0298(15) 0.048(2) 0.038(2) -0.0047(18) 0.0168(14) -0.0050(16)
C13 0.0402(18) 0.041(2) 0.057(3) 0.000(2) 0.0234(17) -0.0143(16)
C14 0.0412(18) 0.0259(19) 0.048(2) 0.0032(17) 0.0152(16) -0.0040(14)
C15 0.0352(15) 0.0313(18) 0.0226(17) 0.0044(15) 0.0083(13) 0.0073(14)
C16 0.066(2) 0.034(2) 0.040(2) -0.0103(18) 0.0195(19) -0.0065(18)
C17 0.113(4) 0.053(3) 0.055(3) -0.023(3) 0.034(3) -0.003(3)
C18 0.101(4) 0.078(4) 0.054(3) -0.001(3) 0.047(3) 0.028(3)
C19 0.051(2) 0.077(3) 0.054(3) 0.008(3) 0.032(2) 0.015(2)
C20 0.0352(17) 0.048(2) 0.037(2) 0.0031(18) 0.0133(15) 0.0042(15)
C21 0.0283(14) 0.0275(17) 0.0281(18) -0.0011(15) 0.0086(13) -0.0005(13)
C22 0.0308(16) 0.041(2) 0.038(2) -0.0020(18) 0.0042(14) -0.0035(14)
C23 0.0345(16) 0.041(2) 0.035(2) 0.0019(17) 0.0134(14) 0.0004(15)
C24 0.0415(17) 0.0264(19) 0.046(2) 0.0037(17) 0.0118(16) -0.0025(14)
C25 0.0254(14) 0.0282(17) 0.0273(18) -0.0007(15) 0.0022(12) 0.0027(12)
C26 0.0356(16) 0.037(2) 0.033(2) -0.0094(17) 0.0034(14) 0.0025(14)
C27 0.0298(15) 0.033(2) 0.039(2) -0.0034(17) 0.0021(14) -0.0008(13)
C28 0.0319(15) 0.0346(19) 0.0282(19) 0.0039(16) 0.0022(13) 0.0011(14)
C29 0.0317(14) 0.0283(17) 0.0310(19) 0.0007(15) 0.0118(13) 0.0029(14)
C30 0.0449(18) 0.043(2) 0.030(2) -0.0057(17) 0.0111(15) 0.0049(16)
C31 0.0363(17) 0.035(2) 0.044(2) -0.0021(18) 0.0155(16) 0.0122(15)
C32 0.0394(17) 0.037(2) 0.040(2) 0.0087(17) 0.0197(15) 0.0087(15)
C33 0.064(2) 0.042(3) 0.028(2) 0.0012(18) -0.0056(17) -0.0077(18)
C34 0.099(3) 0.045(3) 0.026(2) 0.003(2) -0.015(2) -0.010(2)
C35 0.048(2) 0.064(3) 0.076(3) 0.018(3) -0.002(2) -0.023(2)
C36 0.102(3) 0.031(2) 0.035(2) 0.003(2) -0.003(2) -0.010(2)
C37 0.051(2) 0.055(2) 0.042(2) 0.020(2) 0.0274(18) 0.0100(18)
C38 0.062(2) 0.056(3) 0.050(2) 0.022(2) 0.034(2) 0.007(2)
C39 0.0362(19) 0.078(3) 0.072(3) 0.027(3) 0.0231(19) 0.0012(19)
C40 0.107(4) 0.080(4) 0.064(3) 0.024(3) 0.058(3) 0.046(3)
C41 0.0411(17) 0.035(2) 0.0311(19) 0.0044(16) 0.0129(14) 0.0104(15)
C42 0.0428(18) 0.041(2) 0.042(2) 0.0109(18) 0.0121(16) 0.0125(16)
C43 0.057(2) 0.032(2) 0.043(2) -0.0067(18) 0.0068(18) 0.0015(16)
C44 0.062(2) 0.050(2) 0.043(2) 0.010(2) 0.0287(19) 0.0175(19)

loop_
_atom_type_symbol
_atom_type_description
_atom_type_scat_dispersion_real
_atom_type_scat_dispersion_imag
_atom_type_scat_source
C C 0.0033 0.0016 'International Tables Vol C Tables 4.2.6.8 and 6.1.1.4'
H H 0.0000 0.0000 'International Tables Vol C Tables 4.2.6.8 and 6.1.1.4'
P P 0.1023 0.0942 'International Tables Vol C Tables 4.2.6.8 and 6.1.1.4'
S S 0.1246 0.1234 'International Tables Vol C Tables 4.2.6.8 and 6.1.1.4'
Cu Cu 0.3201 1.2651 'International Tables Vol C Tables 4.2.6.8 and 6.1.1.4'
Ga Ga 0.2307 1.6083 'International Tables Vol C Tables 4.2.6.8 and 6.1.1.4'

loop_
_exptl_crystal_face_index_h
_exptl_crystal_face_index_k
_exptl_crystal_face_index_l
_exptl_crystal_face_perp_dist
0 0 -1 0.0540
0 0 1 0.0572
-2 0 1 0.1402
-2 0 -1 0.1339
1 1 -3 0.0576
0 1 0 0.1220
0 -1 0 0.0530
-1 -2 2 0.0237
1 1 2 0.0585
2 1 -2 0.0873

loop_
_geom_angle_atom_site_label_1
_geom_angle_atom_site_label_2
_geom_angle_atom_site_label_3
_geom_angle
P1 Cu1 S3 138.98(3)
P1 Cu1 S1 116.55(3)
S3 Cu1 S1 103.79(3)
P2 Cu2 S3 133.02(3)
P2 Cu2 S2 115.31(3)
S3 Cu2 S2 111.66(3)
C1 Ga1 C2 120.66(16)
C1 Ga1 S1 106.07(12)
C2 Ga1 S1 107.80(11)
C1 Ga1 S2 107.33(11)
C2 Ga1 S2 105.30(12)
S1 Ga1 S2 109.39(3)
C3 S1 Cu1 106.73(10)
C3 S1 Ga1 106.38(11)
Cu1 S1 Ga1 112.78(3)
C9 S2 Cu2 104.08(10)
C9 S2 Ga1 108.36(11)
Cu2 S2 Ga1 114.59(3)
C15 S3 Cu1 115.50(10)
C15 S3 Cu2 107.37(11)
Cu1 S3 Cu2 118.69(4)
C29 P1 C21 108.59(14)
C29 P1 C25 108.96(13)
C21 P1 C25 108.29(14)
C29 P1 Cu1 110.47(11)
C21 P1 Cu1 106.10(10)
C25 P1 Cu1 114.24(10)
C37 P2 C33 109.19(19)
C37 P2 C41 107.68(17)
C33 P2 C41 108.39(17)
C37 P2 Cu2 107.82(12)
C33 P2 Cu2 112.81(12)
C41 P2 Cu2 110.82(11)
C8 C3 C4 118.4(3)
C8 C3 S1 123.7(2)
C4 C3 S1 117.8(2)
C5 C4 C3 120.4(3)
C6 C5 C4 120.5(3)
C5 C6 C7 119.8(3)
C6 C7 C8 119.9(3)
C3 C8 C7 120.9(3)
C10 C9 C14 117.8(3)
C10 C9 S2 124.0(2)
C14 C9 S2 118.1(2)
C11 C10 C9 120.9(3)
C12 C11 C10 120.6(3)
C13 C12 C11 119.1(3)
C12 C13 C14 120.3(3)
C13 C14 C9 121.2(3)
C16 C15 C20 118.4(3)
C16 C15 S3 120.4(3)
C20 C15 S3 121.1(3)
C15 C16 C17 120.6(4)
C18 C17 C16 120.8(4)
C17 C18 C19 119.3(4)
C18 C19 C20 120.4(4)
C15 C20 C19 120.4(4)
C24 C21 C23 108.5(3)
C24 C21 C22 109.9(3)
C23 C21 C22 104.6(2)
C24 C21 P1 116.0(2)
C23 C21 P1 109.4(2)
C22 C21 P1 107.8(2)
C26 C25 C27 105.3(3)
C26 C25 C28 109.1(3)
C27 C25 C28 108.8(2)
C26 C25 P1 109.0(2)
C27 C25 P1 109.2(2)
C28 C25 P1 115.0(2)
C30 C29 C31 109.4(3)
C30 C29 C32 105.5(3)
C31 C29 C32 108.7(2)
C30 C29 P1 108.4(2)
C31 C29 P1 116.4(2)
C32 C29 P1 107.8(2)
C36 C33 C34 109.1(4)
C36 C33 C35 105.4(4)
C34 C33 C35 108.9(3)
C36 C33 P2 108.7(3)
C34 C33 P2 115.8(3)
C35 C33 P2 108.3(3)
C38 C37 C39 110.8(4)
C38 C37 C40 107.9(3)
C39 C37 C40 104.6(3)
C38 C37 P2 116.2(2)
C39 C37 P2 108.4(3)
C40 C37 P2 108.3(3)
C44 C41 C42 109.5(3)
C44 C41 C43 104.7(3)
C42 C41 C43 107.6(3)
C44 C41 P2 108.4(2)
C42 C41 P2 116.0(3)
C43 C41 P2 110.0(2)

loop_
_geom_bond_atom_site_label_1
_geom_bond_atom_site_label_2
_geom_bond_distance
Cu1 P1 2.2458(8)
Cu1 S3 2.2501(9)
Cu1 S1 2.3317(8)
Cu2 P2 2.2578(9)
Cu2 S3 2.2736(9)
Cu2 S2 2.3568(9)
Ga1 C1 1.974(3)
Ga1 C2 1.983(3)
Ga1 S1 2.3595(9)
Ga1 S2 2.3717(9)
S1 C3 1.782(3)
S2 C9 1.785(3)
S3 C15 1.778(3)
P1 C29 1.908(3)
P1 C21 1.911(3)
P1 C25 1.912(3)
P2 C37 1.895(3)
P2 C33 1.911(4)
P2 C41 1.917(3)
C3 C8 1.381(4)
C3 C4 1.390(4)
C4 C5 1.381(4)
C5 C6 1.369(5)
C6 C7 1.375(5)
C7 C8 1.387(4)
C9 C10 1.386(4)
C9 C14 1.387(4)
C10 C11 1.382(4)
C11 C12 1.379(5)
C12 C13 1.374(5)
C13 C14 1.385(4)
C15 C16 1.386(5)
C15 C20 1.392(4)
C16 C17 1.388(6)
C17 C18 1.374(7)
C18 C19 1.377(7)
C19 C20 1.394(5)
C21 C24 1.528(4)
C21 C23 1.538(4)
C21 C22 1.545(4)
C25 C26 1.525(4)
C25 C27 1.535(4)
C25 C28 1.542(4)
C29 C30 1.531(5)
C29 C31 1.544(4)
C29 C32 1.545(5)
C33 C36 1.517(6)
C33 C34 1.548(5)
C33 C35 1.561(6)
C37 C38 1.519(5)
C37 C39 1.527(6)
C37 C40 1.561(6)
C41 C44 1.524(5)
C41 C42 1.530(5)
C41 C43 1.541(5)
